data_2100363
_journal_coeditor_code BK5019
_journal_date_accepted 2005-10-20
_journal_date_recd_electronic 2005-07-06
_journal_issue 1
_journal_name_full 'Acta Crystallographica, Section B'
_journal_page_first 128
_journal_page_last 134
_journal_paper_category FA
_journal_paper_doi 10.1107/S0108768105034014
_journal_volume 62
_journal_year 2006
_chemical_formula_sum 'C27 H33 N O3'
_chemical_formula_weight 419.54
_chemical_name_systematic
;
 ?
;
_space_group_IT_number 19
_symmetry_cell_setting orthorhombic
_symmetry_space_group_name_Hall 'P 2ac 2ab'
_symmetry_space_group_name_H-M 'P 21 21 21'
_atom_sites_solution_hydrogens difmap
_atom_sites_solution_primary direct
_atom_sites_solution_secondary difmap
_audit_creation_method SHELXL-97
_cell_angle_alpha 90.00
_cell_angle_beta 90.00
_cell_angle_gamma 90.00
_cell_formula_units_Z 4
_cell_length_a 12.4537(10)
_cell_length_b 28.749(2)
_cell_length_c 6.4240(5)
_cell_measurement_reflns_used 1944
_cell_measurement_temperature 293(2)
_cell_measurement_theta_max 20
_cell_measurement_theta_min 6
_cell_volume 2300.0(3)
_computing_cell_refinement 'KM4CCD (Kuma Diffraction, 2000)'
_computing_data_collection 'KM4CCD (Kuma Diffraction, 2000)'
_computing_data_reduction 'KM4CCD (Kuma Diffraction, 2000)'
_computing_molecular_graphics 'ORTEP3 (Farrugia, 1997)'
_computing_publication_material 'SHELXL97 (Sheldrick, 1997)'
_computing_structure_refinement 'SHELXL97 (Sheldrick, 1997)'
_computing_structure_solution 'SHELXS97 (Sheldrick, 1990)'
_diffrn_ambient_temperature 293(2)
_diffrn_measured_fraction_theta_full 0.978
_diffrn_measured_fraction_theta_max 0.978
_diffrn_measurement_device_type 'Kuma KM4CCD'
_diffrn_measurement_method '\w scans'
_diffrn_radiation_monochromator graphite
_diffrn_radiation_source 'fine-focus sealed tube'
_diffrn_radiation_type MoK\a
_diffrn_radiation_wavelength 0.71073
_diffrn_reflns_av_R_equivalents 0.0621
_diffrn_reflns_av_sigmaI/netI 0.0527
_diffrn_reflns_limit_h_max 13
_diffrn_reflns_limit_h_min -14
_diffrn_reflns_limit_k_max 34
_diffrn_reflns_limit_k_min -34
_diffrn_reflns_limit_l_max 7
_diffrn_reflns_limit_l_min -6
_diffrn_reflns_number 10748
_diffrn_reflns_theta_full 25.00
_diffrn_reflns_theta_max 25.00
_diffrn_reflns_theta_min 6.02
_exptl_absorpt_coefficient_mu 0.078
_exptl_absorpt_correction_T_max 0.9846
_exptl_absorpt_correction_T_min 0.9577
_exptl_absorpt_correction_type none
_exptl_crystal_colour colourless
_exptl_crystal_density_diffrn 1.212
_exptl_crystal_density_method 'not measured'
_exptl_crystal_description block
_exptl_crystal_F_000 904
_exptl_crystal_size_max 0.56
_exptl_crystal_size_mid 0.41
_exptl_crystal_size_min 0.20
_refine_diff_density_max 0.262
_refine_diff_density_min -0.215
_refine_ls_abs_structure_details
;
 The absolute configuration was assigned to agree with that from
 Leibovitch M. et all, 1997; 1998
;
_refine_ls_extinction_coef 0.040(8)
_refine_ls_extinction_expression Fc^*^=kFc[1+0.001xFc^2^\l^3^/sin(2\q)]^-1/4^
_refine_ls_extinction_method SHELXL
_refine_ls_goodness_of_fit_ref 1.072
_refine_ls_hydrogen_treatment mixed
_refine_ls_matrix_type full
_refine_ls_number_parameters 313
_refine_ls_number_reflns 3994
_refine_ls_number_restraints 0
_refine_ls_restrained_S_all 1.072
_refine_ls_R_factor_all 0.0970
_refine_ls_R_factor_gt 0.0793
_refine_ls_shift/su_max 0.000
_refine_ls_shift/su_mean 0.000
_refine_ls_structure_factor_coef Fsqd
_refine_ls_weighting_details 'calc w=1/[\s^2^(Fo^2^)+(0.0813P)^2^+1.4981P] where P=(Fo^2^+2Fc^2^)/3'
_refine_ls_weighting_scheme calc
_refine_ls_wR_factor_gt 0.1856
_refine_ls_wR_factor_ref 0.2008
_reflns_number_gt 3196
_reflns_number_total 3994
_reflns_threshold_expression >2sigma(I)
_cod_depositor_comments
;
The following automatic conversions were performed:
'_symmetry_cell_setting' value 'Orthorhombic' changed to 'orthorhombic'
according to '/home/saulius/struct/CIF-dictionaries/cif_core.dic'
dictionary named 'cif_core.dic' version 2.4.1 from 2010-06-29.

Automatic conversion script
Id: cif_fix_enum 1527 2010-12-29 10:47:43Z saulius 
;
_cod_database_code 2100363

loop_
_symmetry_equiv_pos_as_xyz
'x, y, z'
'-x+1/2, -y, z+1/2'
'x+1/2, -y+1/2, -z'
'-x, y+1/2, -z+1/2'

loop_
_atom_site_label
_atom_site_fract_x
_atom_site_fract_y
_atom_site_fract_z
_atom_site_U_iso_or_equiv
_atom_site_adp_type
_atom_site_calc_flag
_atom_site_refinement_flags
_atom_site_occupancy
_atom_site_disorder_assembly
_atom_site_disorder_group
_atom_site_type_symbol
O1P 0.3461(3) 0.20650(12) 0.5519(7) 0.0923(12) Uani d . 1 A 1 O
HO1P 0.3726 0.1885 0.4675 0.138 Uiso calc R 1 A 1 H
C1P 0.3821(4) 0.29542(16) 0.5303(8) 0.0681(12) Uani d . 1 A 1 C
H1P 0.3216 0.2821 0.4531 0.082 Uiso calc R 1 A 1 H
C2P 0.4810(4) 0.26495(14) 0.5006(7) 0.0625(11) Uani d . 1 A 1 C
H2P 0.4890 0.2521 0.3602 0.075 Uiso calc R 1 A 1 H
C3P 0.5789(4) 0.28929(16) 0.5820(9) 0.0743(13) Uani d . 1 A 1 C
H3P 0.6433 0.2739 0.5275 0.089 Uiso calc R 1 A 1 H
C4P 0.5800(4) 0.28702(16) 0.8148(8) 0.0735(14) Uani d . 1 A 1 C
H4P1 0.6352 0.3072 0.8712 0.088 Uiso calc R 1 A 1 H
H4P2 0.5932 0.2555 0.8618 0.088 Uiso calc R 1 A 1 H
C5P 0.4679(4) 0.30350(15) 0.8829(7) 0.0676(13) Uani d . 1 A 1 C
H5P 0.4583 0.2978 1.0322 0.081 Uiso calc R 1 A 1 H
C6P 0.4649(6) 0.35647(16) 0.8388(9) 0.0881(17) Uani d . 1 A 1 C
H6P1 0.3959 0.3690 0.8804 0.106 Uiso calc R 1 A 1 H
H6P2 0.5203 0.3720 0.9190 0.106 Uiso calc R 1 A 1 H
C7P 0.4829(5) 0.36523(15) 0.6069(9) 0.0835(16) Uani d . 1 A 1 C
H7P 0.4897 0.3987 0.5817 0.100 Uiso calc R 1 A 1 H
C8P 0.5805(5) 0.34014(18) 0.5192(11) 0.0970(19) Uani d . 1 A 1 C
H8P1 0.5805 0.3426 0.3686 0.116 Uiso calc R 1 A 1 H
H8P2 0.6455 0.3547 0.5710 0.116 Uiso calc R 1 A 1 H
C9P 0.3870(5) 0.34678(16) 0.4932(8) 0.0793(15) Uani d . 1 A 1 C
H9P1 0.3221 0.3616 0.5442 0.095 Uiso calc R 1 A 1 H
H9P2 0.3934 0.3531 0.3454 0.095 Uiso calc R 1 A 1 H
C10P 0.3814(3) 0.27656(15) 0.7576(7) 0.0584(10) Uani d . 1 A 1 C
C11P 0.4308(3) 0.23172(13) 0.6578(7) 0.0547(10) Uani d . 1 A 1 C
C12P 0.4926(3) 0.19492(12) 0.7757(6) 0.0492(9) Uani d . 1 A 1 C
C13P 0.5706(3) 0.17007(13) 0.6723(6) 0.0545(10) Uani d . 1 A 1 C
H13P 0.596(3) 0.1818(15) 0.521(7) 0.064(12) Uiso d . 1 B 1 H
C14P 0.6210(3) 0.13266(13) 0.7672(6) 0.0504(9) Uani d . 1 A 1 C
H14P 0.674(3) 0.1138(13) 0.683(6) 0.044(9) Uiso d . 1 C 1 H
C15P 0.5964(3) 0.12024(11) 0.9705(5) 0.0409(8) Uani d . 1 A 1 C
C16P 0.5186(4) 0.14571(13) 1.0741(7) 0.0544(10) Uani d . 1 A 1 C
H16P 0.512(4) 0.1388(15) 1.224(7) 0.066(12) Uiso d . 1 D 1 H
C17P 0.4674(3) 0.18204(14) 0.9759(7) 0.0559(10) Uani d . 1 A 1 C
H17P 0.416(4) 0.1979(19) 1.052(8) 0.084(15) Uiso d . 1 E 1 H
C18P 0.6525(3) 0.08059(11) 1.0720(5) 0.0432(8) Uani d . 1 A 1 C
C19P 0.2765(4) 0.2746(2) 0.8678(11) 0.0943(18) Uani d . 1 A 1 C
H19D 0.2247 0.2592 0.7814 0.141 Uiso calc R 1 A 1 H
H19E 0.2525 0.3056 0.8973 0.141 Uiso calc R 1 A 1 H
H19F 0.2847 0.2577 0.9958 0.141 Uiso calc R 1 A 1 H
O2P 0.6555(3) 0.07972(10) 1.2667(4) 0.0695(9) Uani d . 1 A 1 O
O3P 0.6940(2) 0.04950(10) 0.9583(4) 0.0611(8) Uani d . 1 A 1 O
N1P 0.6511(2) 0.01278(10) 0.5668(5) 0.0462(7) Uani d . 1 F 2 N
H1NP 0.6616 0.0231 0.6958 0.069 Uiso calc R 1 F 2 H
H2NP 0.6478 0.0368 0.4797 0.069 Uiso calc R 1 F 2 H
H3NP 0.7052 -0.0057 0.5304 0.069 Uiso calc R 1 F 2 H
C20P 0.5488(3) -0.01362(13) 0.5580(7) 0.0539(9) Uani d . 1 F 2 C
H20P 0.5545 -0.0396 0.6559 0.065 Uiso calc R 1 F 2 H
C21P 0.5364(5) -0.03379(18) 0.3425(8) 0.0828(15) Uani d . 1 F 2 C
H21D 0.5972 -0.0531 0.3112 0.124 Uiso calc R 1 F 2 H
H21E 0.5321 -0.0090 0.2426 0.124 Uiso calc R 1 F 2 H
H21F 0.4720 -0.0521 0.3364 0.124 Uiso calc R 1 F 2 H
C22P 0.4569(3) 0.01612(15) 0.6266(7) 0.0611(11) Uani d . 1 F 2 C
C23P 0.4236(4) 0.05358(18) 0.5061(13) 0.099(2) Uani d . 1 F 2 C
H23P 0.470(4) 0.0587(18) 0.390(8) 0.081(15) Uiso d . 1 G 2 H
C24P 0.3385(5) 0.0809(2) 0.5684(19) 0.128(3) Uani d . 1 F 2 C
H24P 0.321(6) 0.106(3) 0.473(12) 0.13(2) Uiso d . 1 H 2 H
C25P 0.2876(6) 0.0714(3) 0.7545(19) 0.127(3) Uani d . 1 F 2 C
H25P 0.219(7) 0.086(3) 0.805(11) 0.14(2) Uiso d . 1 I 2 H
C26P 0.3178(5) 0.0345(3) 0.8710(13) 0.124(3) Uani d . 1 F 2 C
H26P 0.2812 0.0276 0.9934 0.149 Uiso calc R 1 F 2 H
C27P 0.4038(4) 0.0066(2) 0.8086(9) 0.0858(16) Uani d . 1 F 2 C
H27P 0.433(6) -0.020(3) 0.915(12) 0.15(3) Uiso d . 1 J 2 H

loop_
_atom_site_aniso_label
_atom_site_aniso_U_11
_atom_site_aniso_U_22
_atom_site_aniso_U_33
_atom_site_aniso_U_12
_atom_site_aniso_U_13
_atom_site_aniso_U_23
O1P 0.088(2) 0.0633(19) 0.125(3) -0.0015(17) -0.053(2) 0.000(2)
C1P 0.070(3) 0.056(2) 0.078(3) 0.009(2) -0.018(2) 0.005(2)
C2P 0.084(3) 0.051(2) 0.053(2) 0.018(2) 0.000(2) 0.0097(18)
C3P 0.071(3) 0.057(3) 0.094(3) 0.008(2) 0.016(3) 0.019(2)
C4P 0.064(3) 0.052(2) 0.104(4) -0.013(2) -0.031(3) 0.011(3)
C5P 0.097(4) 0.050(2) 0.056(2) 0.017(2) -0.001(2) 0.0025(19)
C6P 0.131(5) 0.050(2) 0.084(3) 0.007(3) -0.008(3) 0.000(2)
C7P 0.115(4) 0.038(2) 0.098(4) 0.002(3) 0.000(3) 0.020(2)
C8P 0.095(4) 0.064(3) 0.131(5) -0.009(3) 0.008(4) 0.038(3)
C9P 0.106(4) 0.054(2) 0.079(3) 0.024(3) -0.006(3) 0.013(2)
C10P 0.048(2) 0.057(2) 0.071(2) 0.0092(18) 0.004(2) 0.011(2)
C11P 0.050(2) 0.0397(19) 0.075(3) 0.0002(17) -0.010(2) 0.0036(19)
C12P 0.052(2) 0.0403(18) 0.056(2) 0.0051(16) 0.0000(18) 0.0071(17)
C13P 0.071(3) 0.0417(19) 0.051(2) 0.0095(19) 0.0059(19) 0.0076(17)
C14P 0.060(2) 0.0425(18) 0.0486(19) 0.0139(18) 0.0070(18) 0.0049(17)
C15P 0.0468(19) 0.0339(16) 0.0421(17) 0.0041(14) 0.0034(15) 0.0019(14)
C16P 0.071(3) 0.0408(19) 0.052(2) 0.0075(18) 0.017(2) 0.0071(17)
C17P 0.051(2) 0.0436(19) 0.073(3) 0.0119(17) 0.013(2) 0.0000(19)
C18P 0.052(2) 0.0321(16) 0.0452(18) 0.0026(15) -0.0028(17) 0.0038(15)
C19P 0.062(3) 0.091(4) 0.130(5) 0.020(3) 0.027(3) 0.018(4)
O2P 0.112(3) 0.0511(15) 0.0456(15) 0.0152(17) -0.0028(16) 0.0080(12)
O3P 0.0756(19) 0.0544(16) 0.0532(15) 0.0282(14) -0.0085(14) -0.0020(13)
N1P 0.0516(17) 0.0422(15) 0.0447(15) 0.0140(13) -0.0033(14) 0.0020(13)
C20P 0.056(2) 0.0407(19) 0.065(2) 0.0057(17) -0.0015(19) 0.0043(18)
C21P 0.097(4) 0.065(3) 0.086(3) -0.004(3) -0.015(3) -0.014(3)
C22P 0.048(2) 0.051(2) 0.085(3) -0.0020(18) -0.001(2) 0.004(2)
C23P 0.065(3) 0.063(3) 0.170(6) 0.018(2) 0.033(4) 0.044(4)
C24P 0.074(4) 0.067(4) 0.244(10) 0.014(3) 0.037(6) 0.033(5)
C25P 0.063(4) 0.092(5) 0.226(10) 0.018(3) 0.016(5) -0.032(6)
C26P 0.083(4) 0.169(8) 0.121(5) 0.020(5) 0.023(4) -0.029(5)
C27P 0.066(3) 0.109(4) 0.083(3) 0.017(3) 0.009(3) -0.002(3)

loop_
_atom_type_symbol
_atom_type_description
_atom_type_scat_dispersion_real
_atom_type_scat_dispersion_imag
_atom_type_scat_source
C C 0.0033 0.0016 'International Tables Vol C Tables 4.2.6.8 and 6.1.1.4'
H H 0.0000 0.0000 'International Tables Vol C Tables 4.2.6.8 and 6.1.1.4'
N N 0.0061 0.0033 'International Tables Vol C Tables 4.2.6.8 and 6.1.1.4'
O O 0.0106 0.0060 'International Tables Vol C Tables 4.2.6.8 and 6.1.1.4'

loop_
_geom_angle_atom_site_label_1
_geom_angle_atom_site_label_2
_geom_angle_atom_site_label_3
_geom_angle
C9P C1P C2P 121.0(4)
C9P C1P C10P 119.5(4)
C2P C1P C10P 85.5(3)
C3P C2P C1P 110.2(4)
C3P C2P C11P 113.3(4)
C1P C2P C11P 86.9(3)
C4P C3P C2P 109.6(4)
C4P C3P C8P 107.9(5)
C2P C3P C8P 111.6(4)
C3P C4P C5P 105.2(4)
C4P C5P C6P 105.9(4)
C4P C5P C10P 109.2(3)
C6P C5P C10P 112.2(4)
C7P C6P C5P 109.7(4)
C9P C7P C8P 106.8(5)
C9P C7P C6P 107.4(5)
C8P C7P C6P 113.6(5)
C3P C8P C7P 110.4(4)
C1P C9P C7P 107.7(4)
C19P C10P C5P 112.5(4)
C19P C10P C1P 117.7(4)
C5P C10P C1P 107.9(4)
C19P C10P C11P 120.6(4)
C5P C10P C11P 110.5(3)
C1P C10P C11P 84.3(3)
O1P C11P C12P 104.8(3)
O1P C11P C2P 107.5(4)
C12P C11P C2P 124.2(3)
O1P C11P C10P 108.5(3)
C12P C11P C10P 124.8(4)
C2P C11P C10P 85.2(3)
C17P C12P C13P 118.2(3)
C17P C12P C11P 122.8(4)
C13P C12P C11P 118.7(3)
C12P C13P C14P 120.7(4)
C13P C14P C15P 120.9(4)
C16P C15P C14P 118.1(3)
C16P C15P C18P 121.5(3)
C14P C15P C18P 120.4(3)
C17P C16P C15P 120.3(4)
C12P C17P C16P 121.8(4)
O2P C18P O3P 123.4(3)
O2P C18P C15P 117.9(3)
O3P C18P C15P 118.7(3)
N1P C20P C22P 110.7(3)
N1P C20P C21P 108.6(4)
C22P C20P C21P 114.3(4)
C27P C22P C23P 119.1(5)
C27P C22P C20P 120.4(4)
C23P C22P C20P 120.5(5)
C24P C23P C22P 120.6(7)
C23P C24P C25P 119.5(7)
C26P C25P C24P 120.4(7)
C25P C26P C27P 120.3(8)
C22P C27P C26P 120.0(7)

loop_
_geom_bond_atom_site_label_1
_geom_bond_atom_site_label_2
_geom_bond_distance
O1P C11P 1.450(5)
C1P C9P 1.497(6)
C1P C2P 1.523(6)
C1P C10P 1.558(6)
C2P C3P 1.500(7)
C2P C11P 1.524(6)
C3P C4P 1.497(7)
C3P C8P 1.517(7)
C4P C5P 1.537(7)
C5P C6P 1.549(6)
C5P C10P 1.552(7)
C6P C7P 1.528(8)
C7P C9P 1.498(8)
C7P C8P 1.521(8)
C10P C19P 1.486(6)
C10P C11P 1.566(6)
C11P C12P 1.512(5)
C12P C17P 1.375(6)
C12P C13P 1.376(5)
C13P C14P 1.387(5)
C14P C15P 1.388(5)
C15P C16P 1.385(5)
C15P C18P 1.488(5)
C16P C17P 1.377(6)
C18P O2P 1.252(4)
C18P O3P 1.265(4)
N1P C20P 1.484(5)
C20P C22P 1.495(6)
C20P C21P 1.509(6)
C22P C27P 1.370(7)
C22P C23P 1.389(7)
C23P C24P 1.377(8)
C24P C25P 1.381(13)
C25P C26P 1.352(12)
C26P C27P 1.397(9)

loop_
_cod_related_entry_id
_cod_related_entry_database
_cod_related_entry_code
1 ChemSpider 30654443
